data_7041979
loop_
_publ_author_name
'Rosenkoetter, Kyle E.'
'Ziller, Joseph W.'
'Heyduk, Alan F.'

_publ_section_title
;
 Heterobimetallic complexes of palladium and platinum containing a
 redox-active W[SNS]2 metalloligand.
;
_journal_issue 17
_journal_name_full 'Dalton transactions (Cambridge, England : 2003)'
_journal_page_first 5503
_journal_page_last 5507
_journal_paper_doi 10.1039/c6dt04451d
_journal_volume 46
_journal_year 2017
_chemical_formula_sum 'C55 H50 Cl2 N2 P2 Pt S4 W'
_chemical_formula_weight 1378.99
_chemical_name_systematic
; 
 ? 
;
_space_group_crystal_system monoclinic
_space_group_IT_number 14
_space_group_name_Hall '-P 2yn'
_space_group_name_H-M_alt 'P 1 21/n 1'
_symmetry_space_group_name_Hall '-P 2yn'
_symmetry_space_group_name_H-M 'P 1 21/n 1'
_atom_sites_solution_hydrogens geom
_atom_sites_solution_primary direct
_atom_sites_solution_secondary difmap
_audit_creation_method SHELXL-2013
_audit_update_record
;
2016-11-22 deposited with the CCDC.
2017-01-26 downloaded from the CCDC.
;
_cell_angle_alpha 90
_cell_angle_beta 104.6962(6)
_cell_angle_gamma 90
_cell_formula_units_Z 4
_cell_length_a 14.0874(8)
_cell_length_b 15.6390(9)
_cell_length_c 24.3593(14)
_cell_measurement_reflns_used 9963
_cell_measurement_temperature 143(2)
_cell_measurement_theta_max 28.33
_cell_measurement_theta_min 2.16
_cell_volume 5191.1(5)
_computing_cell_refinement 'Bruker SAINT 7.68a, 2009'
_computing_data_collection 'Bruker APEX2 2011.4-1, 2011'
_computing_data_reduction 'Bruker SAINT 7.68a, 2009'
_computing_molecular_graphics 'Bruker SHELXTL'
_computing_publication_material 'Bruker SHELXTL'
_computing_structure_refinement 'SHELXL-2013 (Sheldrick, 2013)'
_computing_structure_solution 'Bruker SHELXTL 2013/1'
_diffrn_ambient_temperature 143(2)
_diffrn_measured_fraction_theta_full 1.000
_diffrn_measured_fraction_theta_max 0.935
_diffrn_measurement_device_type 'Bruker APEX-II CCD'
_diffrn_measurement_method '\f and \w scans'
_diffrn_radiation_type MoK\a
_diffrn_radiation_wavelength 0.71073
_diffrn_reflns_av_R_equivalents 0.0239
_diffrn_reflns_av_unetI/netI 0.0189
_diffrn_reflns_Laue_measured_fraction_full 1.000
_diffrn_reflns_Laue_measured_fraction_max 0.935
_diffrn_reflns_limit_h_max 18
_diffrn_reflns_limit_h_min -17
_diffrn_reflns_limit_k_max 20
_diffrn_reflns_limit_k_min -20
_diffrn_reflns_limit_l_max 32
_diffrn_reflns_limit_l_min -31
_diffrn_reflns_number 58665
_diffrn_reflns_point_group_measured_fraction_full 1.000
_diffrn_reflns_point_group_measured_fraction_max 0.935
_diffrn_reflns_theta_full 25.242
_diffrn_reflns_theta_max 28.445
_diffrn_reflns_theta_min 1.525
_exptl_absorpt_coefficient_mu 5.271
_exptl_absorpt_correction_T_max 0.5216
_exptl_absorpt_correction_T_min 0.2151
_exptl_absorpt_correction_type numerical
_exptl_absorpt_process_details 'Bruker SADABS'
_exptl_crystal_colour purple
_exptl_crystal_density_diffrn 1.764
_exptl_crystal_density_meas ?
_exptl_crystal_density_method Not_measured
_exptl_crystal_description plate
_exptl_crystal_F_000 2696
_exptl_crystal_recrystallization_method 'Re-crystallisation from solvent: DCM/Pentane'
_exptl_crystal_size_max 0.442
_exptl_crystal_size_mid 0.345
_exptl_crystal_size_min 0.168
_refine_diff_density_max 1.569
_refine_diff_density_min -0.991
_refine_diff_density_rms 0.092
_refine_ls_extinction_coef none
_refine_ls_extinction_method none
_refine_ls_goodness_of_fit_ref 1.025
_refine_ls_hydrogen_treatment constr
_refine_ls_matrix_type full
_refine_ls_number_parameters 608
_refine_ls_number_reflns 12232
_refine_ls_number_restraints 0
_refine_ls_restrained_S_all 1.025
_refine_ls_R_factor_all 0.0241
_refine_ls_R_factor_gt 0.0203
_refine_ls_shift/su_max 0.003
_refine_ls_shift/su_mean 0.000
_refine_ls_structure_factor_coef Fsqd
_refine_ls_weighting_details 'w=1/[\s^2^(Fo^2^)+(0.0231P)^2^+6.6209P] where P=(Fo^2^+2Fc^2^)/3'
_refine_ls_weighting_scheme calc
_refine_ls_wR_factor_gt 0.0469
_refine_ls_wR_factor_ref 0.0482
_reflns_Friedel_coverage 0.000
_reflns_number_gt 11099
_reflns_number_total 12232
_reflns_threshold_expression 'I > 2\s(I)'
_cod_data_source_file c6dt04451d2.cif
_cod_data_source_block afh386
_cod_depositor_comments
;
The following automatic conversions were performed:

'_exptl_crystal_density_meas' value 'not_measured' was changed to '?'
- the value is perceived as not measured.

Automatic conversion script
Id: cif_fix_values 4268 2015-11-12 08:31:59Z antanas 

 Adding full bibliography for 7041979--7041980.cif.
;
_cod_database_code 7041979
_shelx_space_group_comment
; 
The symmetry employed for this shelxl refinement is uniquely defined 
by the following loop, which should always be used as a source of 
symmetry information in preference to the above space-group names. 
They are only intended as comments. 
;
_shelx_estimated_absorpt_t_min 0.204
_shelx_estimated_absorpt_t_max 0.471
_shelxl_version_number 2013-3

loop_
_space_group_symop_operation_xyz
'x, y, z'
'-x+1/2, y+1/2, -z+1/2'
'-x, -y, -z'
'x-1/2, -y-1/2, z-1/2'

loop_
_atom_site_label
_atom_site_type_symbol
_atom_site_fract_x
_atom_site_fract_y
_atom_site_fract_z
_atom_site_U_iso_or_equiv
_atom_site_adp_type
_atom_site_occupancy
_atom_site_site_symmetry_order
_atom_site_calc_flag
_atom_site_refinement_flags_posn
_atom_site_refinement_flags_adp
W1 W 0.32364(2) 0.86498(2) 0.13634(2) 0.01397(3) Uani 1 1 d . .
Pt1 Pt 0.35947(2) 1.00122(2) 0.21550(2) 0.01609(3) Uani 1 1 d . .
S1 S 0.40501(4) 0.86089(4) 0.23834(3) 0.01667(12) Uani 1 1 d . .
S2 S 0.29731(4) 0.95866(4) 0.05907(3) 0.01884(12) Uani 1 1 d . .
S3 S 0.18200(4) 0.90248(4) 0.16584(3) 0.01893(12) Uani 1 1 d . .
S4 S 0.39333(5) 0.72385(4) 0.14134(3) 0.01889(12) Uani 1 1 d . .
P1 P 0.43634(5) 1.07579(4) 0.29320(3) 0.01999(13) Uani 1 1 d . .
P2 P 0.27228(5) 1.12197(4) 0.18677(3) 0.02033(13) Uani 1 1 d . .
N1 N 0.46708(15) 0.90912(13) 0.13990(8) 0.0160(4) Uani 1 1 d . .
N2 N 0.21339(15) 0.79619(13) 0.08029(9) 0.0173(4) Uani 1 1 d . .
C1 C 0.54496(18) 0.86946(15) 0.18068(11) 0.0176(5) Uani 1 1 d . .
C2 C 0.52690(18) 0.84540(16) 0.23227(11) 0.0178(5) Uani 1 1 d . .
C3 C 0.59716(19) 0.80503(17) 0.27440(11) 0.0214(5) Uani 1 1 d . .
H3A H 0.5827 0.7901 0.3092 0.026 Uiso 1 1 calc R U
C4 C 0.6892(2) 0.78627(18) 0.26591(12) 0.0253(6) Uani 1 1 d . .
C5 C 0.7059(2) 0.80681(18) 0.21371(12) 0.0258(6) Uani 1 1 d . .
H5A H 0.7674 0.7928 0.2067 0.031 Uiso 1 1 calc R U
C6 C 0.63553(19) 0.84724(17) 0.17142(11) 0.0215(5) Uani 1 1 d . .
H6A H 0.6491 0.8598 0.1360 0.026 Uiso 1 1 calc R U
C7 C 0.7669(2) 0.7436(2) 0.31177(13) 0.0370(7) Uani 1 1 d . .
H7A H 0.8093 0.7088 0.2944 0.056 Uiso 1 1 calc R U
H7B H 0.7355 0.7070 0.3347 0.056 Uiso 1 1 calc R U
H7C H 0.8064 0.7874 0.3360 0.056 Uiso 1 1 calc R U
C8 C 0.48905(18) 0.97627(16) 0.10729(10) 0.0166(5) Uani 1 1 d . .
C9 C 0.41072(18) 1.00635(16) 0.06400(11) 0.0179(5) Uani 1 1 d . .
C10 C 0.42324(19) 1.07184(16) 0.02748(11) 0.0200(5) Uani 1 1 d . .
H10A H 0.3690 1.0899 -0.0021 0.024 Uiso 1 1 calc R U
C11 C 0.5136(2) 1.11060(16) 0.03386(11) 0.0212(5) Uani 1 1 d . .
C12 C 0.59137(19) 1.08247(17) 0.07806(11) 0.0219(5) Uani 1 1 d . .
H12A H 0.6537 1.1090 0.0833 0.026 Uiso 1 1 calc R U
C13 C 0.58088(19) 1.01742(17) 0.11448(11) 0.0205(5) Uani 1 1 d . .
H13A H 0.6352 1.0004 0.1443 0.025 Uiso 1 1 calc R U
C14 C 0.5269(2) 1.18300(18) -0.00431(12) 0.0255(6) Uani 1 1 d . .
H14A H 0.4642 1.2126 -0.0187 0.038 Uiso 1 1 calc R U
H14B H 0.5496 1.1602 -0.0362 0.038 Uiso 1 1 calc R U
H14C H 0.5756 1.2233 0.0172 0.038 Uiso 1 1 calc R U
C15 C 0.11295(18) 0.80441(16) 0.07505(11) 0.0185(5) Uani 1 1 d . .
C16 C 0.08593(19) 0.85917(16) 0.11413(11) 0.0194(5) Uani 1 1 d . .
C17 C -0.0126(2) 0.87400(18) 0.11261(12) 0.0249(6) Uani 1 1 d . .
H17A H -0.0289 0.9130 0.1387 0.030 Uiso 1 1 calc R U
C18 C -0.08631(19) 0.83268(19) 0.07373(13) 0.0275(6) Uani 1 1 d . .
C19 C -0.0600(2) 0.7727(2) 0.03782(12) 0.0285(6) Uani 1 1 d . .
H19A H -0.1102 0.7414 0.0123 0.034 Uiso 1 1 calc R U
C20 C 0.03686(19) 0.75749(18) 0.03838(11) 0.0246(6) Uani 1 1 d . .
H20A H 0.0524 0.7153 0.0140 0.029 Uiso 1 1 calc R U
C21 C -0.1926(2) 0.8510(3) 0.07109(17) 0.0467(9) Uani 1 1 d . .
H21A H -0.2047 0.8406 0.1084 0.070 Uiso 1 1 calc R U
H21B H -0.2347 0.8134 0.0429 0.070 Uiso 1 1 calc R U
H21C H -0.2074 0.9108 0.0602 0.070 Uiso 1 1 calc R U
C22 C 0.24781(18) 0.73792(16) 0.04550(11) 0.0187(5) Uani 1 1 d . .
C23 C 0.33391(19) 0.69335(16) 0.07194(11) 0.0190(5) Uani 1 1 d . .
C24 C 0.3711(2) 0.63091(17) 0.04207(12) 0.0234(5) Uani 1 1 d . .
H24A H 0.4274 0.5991 0.0609 0.028 Uiso 1 1 calc R U
C25 C 0.3269(2) 0.61454(18) -0.01477(12) 0.0272(6) Uani 1 1 d . .
C26 C 0.2456(2) 0.66400(19) -0.04179(12) 0.0275(6) Uani 1 1 d . .
H26A H 0.2165 0.6555 -0.0811 0.033 Uiso 1 1 calc R U
C27 C 0.2069(2) 0.72488(18) -0.01253(11) 0.0234(5) Uani 1 1 d . .
H27A H 0.1522 0.7581 -0.0319 0.028 Uiso 1 1 calc R U
C28 C 0.3665(3) 0.5467(2) -0.04715(14) 0.0402(8) Uani 1 1 d . .
H28A H 0.4376 0.5416 -0.0317 0.060 Uiso 1 1 calc R U
H28B H 0.3524 0.5628 -0.0873 0.060 Uiso 1 1 calc R U
H28C H 0.3352 0.4918 -0.0435 0.060 Uiso 1 1 calc R U
C29 C 0.3873(2) 1.18519(17) 0.28700(12) 0.0258(6) Uani 1 1 d . .
H29A H 0.3917 1.2090 0.3252 0.031 Uiso 1 1 calc R U
H29B H 0.4262 1.2221 0.2678 0.031 Uiso 1 1 calc R U
C30 C 0.2800(2) 1.18343(18) 0.25258(12) 0.0272(6) Uani 1 1 d . .
H30A H 0.2560 1.2425 0.2431 0.033 Uiso 1 1 calc R U
H30B H 0.2387 1.1562 0.2750 0.033 Uiso 1 1 calc R U
C31 C 0.42220(19) 1.03112(17) 0.35934(11) 0.0215(5) Uani 1 1 d . .
C32 C 0.3622(2) 1.06555(18) 0.39066(11) 0.0241(6) Uani 1 1 d . .
H32A H 0.3259 1.1161 0.3780 0.029 Uiso 1 1 calc R U
C33 C 0.3549(2) 1.0262(2) 0.44057(12) 0.0278(6) Uani 1 1 d . .
H33A H 0.3140 1.0504 0.4621 0.033 Uiso 1 1 calc R U
C34 C 0.4068(2) 0.95227(19) 0.45910(12) 0.0281(6) Uani 1 1 d . .
H34A H 0.4025 0.9261 0.4936 0.034 Uiso 1 1 calc R U
C35 C 0.4655(2) 0.9163(2) 0.42707(13) 0.0323(7) Uani 1 1 d . .
H35A H 0.5002 0.8648 0.4392 0.039 Uiso 1 1 calc R U
C36 C 0.4734(2) 0.95531(19) 0.37785(12) 0.0285(6) Uani 1 1 d . .
H36A H 0.5138 0.9307 0.3562 0.034 Uiso 1 1 calc R U
C37 C 0.5686(2) 1.08612(17) 0.30572(11) 0.0232(5) Uani 1 1 d . .
C38 C 0.6242(2) 1.12733(19) 0.35427(13) 0.0319(7) Uani 1 1 d . .
H38A H 0.5926 1.1518 0.3806 0.038 Uiso 1 1 calc R U
C39 C 0.7252(2) 1.1325(2) 0.36393(14) 0.0380(7) Uani 1 1 d . .
H39A H 0.7626 1.1610 0.3968 0.046 Uiso 1 1 calc R U
C40 C 0.7718(2) 1.0964(2) 0.32612(15) 0.0386(8) Uani 1 1 d . .
H40A H 0.8412 1.0997 0.3331 0.046 Uiso 1 1 calc R U
C41 C 0.7177(2) 1.0555(2) 0.27826(14) 0.0345(7) Uani 1 1 d . .
H41A H 0.7498 1.0302 0.2524 0.041 Uiso 1 1 calc R U
C42 C 0.6161(2) 1.05113(18) 0.26775(13) 0.0280(6) Uani 1 1 d . .
H42A H 0.5790 1.0240 0.2343 0.034 Uiso 1 1 calc R U
C43 C 0.1419(2) 1.11498(17) 0.15270(13) 0.0247(6) Uani 1 1 d . .
C44 C 0.0717(2) 1.12229(19) 0.18374(15) 0.0348(7) Uani 1 1 d . .
H44A H 0.0912 1.1345 0.2232 0.042 Uiso 1 1 calc R U
C45 C -0.0279(2) 1.1115(2) 0.15630(18) 0.0442(9) Uani 1 1 d . .
H45A H -0.0758 1.1162 0.1775 0.053 Uiso 1 1 calc R U
C46 C -0.0570(2) 1.0943(2) 0.09922(17) 0.0434(9) Uani 1 1 d . .
H46A H -0.1246 1.0869 0.0811 0.052 Uiso 1 1 calc R U
C47 C 0.0120(2) 1.0876(2) 0.06810(16) 0.0380(8) Uani 1 1 d . .
H47A H -0.0083 1.0763 0.0285 0.046 Uiso 1 1 calc R U
C48 C 0.1113(2) 1.09754(19) 0.09458(13) 0.0296(6) Uani 1 1 d . .
H48A H 0.1586 1.0924 0.0730 0.036 Uiso 1 1 calc R U
C49 C 0.32061(19) 1.19808(17) 0.14444(11) 0.0222(5) Uani 1 1 d . .
C50 C 0.2640(2) 1.26586(19) 0.11615(14) 0.0324(7) Uani 1 1 d . .
H50A H 0.1971 1.2710 0.1168 0.039 Uiso 1 1 calc R U
C51 C 0.3054(2) 1.3254(2) 0.08716(15) 0.0404(8) Uani 1 1 d . .
H51A H 0.2663 1.3707 0.0674 0.048 Uiso 1 1 calc R U
C52 C 0.4030(2) 1.3195(2) 0.08676(14) 0.0347(7) Uani 1 1 d . .
H52A H 0.4310 1.3611 0.0672 0.042 Uiso 1 1 calc R U
C53 C 0.4595(2) 1.25360(18) 0.11466(12) 0.0273(6) Uani 1 1 d . .
H53A H 0.5268 1.2500 0.1146 0.033 Uiso 1 1 calc R U
C54 C 0.4187(2) 1.19229(17) 0.14294(11) 0.0231(5) Uani 1 1 d . .
H54A H 0.4578 1.1461 0.1614 0.028 Uiso 1 1 calc R U
C55 C 0.0590(2) 0.9212(2) 0.28044(14) 0.0387(8) Uani 1 1 d . .
H55A H 0.0925 0.8720 0.3028 0.046 Uiso 1 1 calc R U
H55B H 0.0845 0.9268 0.2463 0.046 Uiso 1 1 calc R U
Cl1 Cl -0.06786(8) 0.90100(9) 0.25936(5) 0.0711(3) Uani 1 1 d . .
Cl2 Cl 0.08598(13) 1.01387(7) 0.32103(5) 0.0819(4) Uani 1 1 d . .

loop_
_atom_site_aniso_label
_atom_site_aniso_U_11
_atom_site_aniso_U_22
_atom_site_aniso_U_33
_atom_site_aniso_U_23
_atom_site_aniso_U_13
_atom_site_aniso_U_12
W1 0.01250(5) 0.01413(5) 0.01533(5) 0.00025(3) 0.00362(3) 0.00003(3)
Pt1 0.01653(5) 0.01480(5) 0.01683(5) -0.00084(3) 0.00403(4) 0.00265(3)
S1 0.0167(3) 0.0162(3) 0.0169(3) 0.0011(2) 0.0040(2) 0.0020(2)
S2 0.0139(3) 0.0210(3) 0.0204(3) 0.0047(2) 0.0021(2) -0.0009(2)
S3 0.0163(3) 0.0186(3) 0.0231(3) -0.0006(2) 0.0073(2) 0.0004(2)
S4 0.0194(3) 0.0154(3) 0.0205(3) -0.0008(2) 0.0025(2) 0.0017(2)
P1 0.0241(3) 0.0166(3) 0.0190(3) -0.0022(2) 0.0051(3) 0.0023(3)
P2 0.0197(3) 0.0178(3) 0.0236(3) 0.0008(3) 0.0057(3) 0.0048(3)
N1 0.0146(10) 0.0183(10) 0.0148(10) 0.0007(8) 0.0035(8) 0.0011(8)
N2 0.0139(10) 0.0177(10) 0.0203(10) 0.0002(8) 0.0043(8) -0.0018(8)
C1 0.0172(12) 0.0150(11) 0.0192(12) -0.0032(9) 0.0022(9) 0.0001(9)
C2 0.0167(12) 0.0159(12) 0.0198(12) -0.0024(9) 0.0027(10) 0.0013(9)
C3 0.0221(13) 0.0192(12) 0.0203(12) -0.0003(10) 0.0006(10) 0.0018(10)
C4 0.0203(13) 0.0235(14) 0.0280(14) -0.0022(11) -0.0013(11) 0.0048(11)
C5 0.0174(13) 0.0270(14) 0.0317(15) -0.0032(11) 0.0039(11) 0.0038(11)
C6 0.0180(12) 0.0226(13) 0.0242(13) -0.0026(10) 0.0060(10) 0.0020(10)
C7 0.0250(15) 0.0464(19) 0.0346(16) 0.0042(14) -0.0018(13) 0.0133(14)
C8 0.0175(12) 0.0168(11) 0.0163(11) -0.0023(9) 0.0059(9) -0.0013(9)
C9 0.0155(12) 0.0198(12) 0.0194(12) -0.0001(9) 0.0062(10) -0.0017(9)
C10 0.0199(13) 0.0208(13) 0.0194(12) 0.0009(10) 0.0052(10) -0.0009(10)
C11 0.0265(14) 0.0177(12) 0.0228(13) -0.0024(10) 0.0125(11) -0.0032(10)
C12 0.0186(13) 0.0233(13) 0.0259(13) -0.0043(10) 0.0093(10) -0.0051(10)
C13 0.0169(12) 0.0234(13) 0.0210(13) -0.0030(10) 0.0047(10) -0.0018(10)
C14 0.0293(15) 0.0237(14) 0.0261(14) 0.0025(11) 0.0118(11) -0.0046(11)
C15 0.0149(12) 0.0194(12) 0.0207(12) 0.0061(10) 0.0033(9) -0.0005(9)
C16 0.0179(12) 0.0167(12) 0.0233(13) 0.0064(10) 0.0048(10) 0.0002(10)
C17 0.0201(13) 0.0237(13) 0.0320(15) 0.0070(11) 0.0089(11) 0.0030(11)
C18 0.0156(13) 0.0300(15) 0.0362(16) 0.0124(12) 0.0050(11) 0.0016(11)
C19 0.0183(13) 0.0348(16) 0.0285(14) 0.0066(12) -0.0011(11) -0.0062(12)
C20 0.0207(13) 0.0274(14) 0.0243(13) 0.0007(11) 0.0034(11) -0.0050(11)
C21 0.0185(15) 0.055(2) 0.063(2) 0.0051(18) 0.0050(15) 0.0054(14)
C22 0.0186(12) 0.0166(12) 0.0220(12) -0.0022(10) 0.0074(10) -0.0054(10)
C23 0.0192(12) 0.0174(12) 0.0211(12) -0.0012(10) 0.0066(10) -0.0044(10)
C24 0.0215(13) 0.0211(13) 0.0292(14) -0.0029(11) 0.0095(11) -0.0027(10)
C25 0.0279(15) 0.0276(15) 0.0296(15) -0.0089(11) 0.0137(12) -0.0078(11)
C26 0.0298(15) 0.0327(15) 0.0215(13) -0.0062(11) 0.0093(11) -0.0118(12)
C27 0.0225(13) 0.0278(14) 0.0201(12) 0.0006(11) 0.0056(10) -0.0062(11)
C28 0.0401(19) 0.045(2) 0.0394(18) -0.0202(15) 0.0175(15) -0.0034(15)
C29 0.0346(16) 0.0183(13) 0.0245(14) -0.0033(11) 0.0074(12) 0.0044(11)
C30 0.0336(16) 0.0216(13) 0.0280(14) -0.0011(11) 0.0104(12) 0.0095(12)
C31 0.0225(13) 0.0209(13) 0.0184(12) -0.0021(10) 0.0005(10) 0.0003(10)
C32 0.0234(14) 0.0236(13) 0.0249(14) -0.0024(11) 0.0055(11) 0.0012(11)
C33 0.0238(14) 0.0328(15) 0.0273(14) -0.0030(12) 0.0075(11) -0.0025(12)
C34 0.0280(15) 0.0321(15) 0.0213(13) 0.0031(11) 0.0010(11) -0.0071(12)
C35 0.0370(17) 0.0281(15) 0.0277(15) 0.0048(12) 0.0007(13) 0.0077(13)
C36 0.0320(16) 0.0296(15) 0.0230(14) -0.0010(11) 0.0051(12) 0.0078(12)
C37 0.0258(14) 0.0169(12) 0.0250(13) -0.0006(10) 0.0032(11) -0.0023(10)
C38 0.0345(16) 0.0304(16) 0.0293(15) -0.0067(12) 0.0050(13) -0.0043(13)
C39 0.0352(17) 0.0359(17) 0.0367(17) -0.0018(14) -0.0024(14) -0.0093(14)
C40 0.0252(15) 0.0350(17) 0.052(2) 0.0081(15) 0.0040(14) -0.0022(13)
C41 0.0294(16) 0.0335(17) 0.0427(18) 0.0008(14) 0.0128(14) 0.0006(13)
C42 0.0280(15) 0.0251(14) 0.0305(15) -0.0028(12) 0.0066(12) 0.0001(11)
C43 0.0197(13) 0.0164(12) 0.0379(16) 0.0050(11) 0.0069(11) 0.0048(10)
C44 0.0293(16) 0.0260(15) 0.053(2) 0.0027(14) 0.0175(14) 0.0038(12)
C45 0.0260(16) 0.0309(17) 0.081(3) 0.0064(17) 0.0233(17) 0.0045(13)
C46 0.0192(15) 0.0268(16) 0.078(3) 0.0130(17) 0.0010(16) 0.0019(12)
C47 0.0280(16) 0.0256(15) 0.053(2) 0.0087(14) -0.0044(14) 0.0009(12)
C48 0.0233(14) 0.0246(14) 0.0385(16) 0.0075(12) 0.0034(12) 0.0034(11)
C49 0.0198(13) 0.0207(13) 0.0247(13) -0.0001(10) 0.0033(10) 0.0013(10)
C50 0.0221(14) 0.0283(15) 0.0446(18) 0.0074(13) 0.0046(13) 0.0043(12)
C51 0.0328(17) 0.0291(16) 0.055(2) 0.0179(15) 0.0037(15) 0.0041(13)
C52 0.0374(18) 0.0298(16) 0.0376(17) 0.0064(13) 0.0108(14) -0.0053(13)
C53 0.0230(14) 0.0291(15) 0.0298(15) -0.0057(12) 0.0069(11) -0.0018(11)
C54 0.0214(13) 0.0223(13) 0.0239(13) -0.0033(10) 0.0028(10) 0.0041(10)
C55 0.0410(19) 0.0409(19) 0.0387(18) -0.0096(14) 0.0182(15) -0.0087(15)
Cl1 0.0444(6) 0.0960(9) 0.0716(7) 0.0150(7) 0.0124(5) -0.0122(6)
Cl2 0.1455(13) 0.0426(6) 0.0590(7) -0.0177(5) 0.0284(8) -0.0355(7)

loop_
_atom_type_symbol
_atom_type_description
_atom_type_scat_dispersion_real
_atom_type_scat_dispersion_imag
_atom_type_scat_source
C C 0.0033 0.0016 'International Tables Vol C Tables 4.2.6.8 and 6.1.1.4'
H H 0.0000 0.0000 'International Tables Vol C Tables 4.2.6.8 and 6.1.1.4'
N N 0.0061 0.0033 'International Tables Vol C Tables 4.2.6.8 and 6.1.1.4'
P P 0.1023 0.0942 'International Tables Vol C Tables 4.2.6.8 and 6.1.1.4'
S S 0.1246 0.1234 'International Tables Vol C Tables 4.2.6.8 and 6.1.1.4'
Cl Cl 0.1484 0.1585 'International Tables Vol C Tables 4.2.6.8 and 6.1.1.4'
W W -0.8490 6.8722 'International Tables Vol C Tables 4.2.6.8 and 6.1.1.4'
Pt Pt -1.7033 8.3905 'International Tables Vol C Tables 4.2.6.8 and 6.1.1.4'

loop_
_geom_angle_atom_site_label_1
_geom_angle_atom_site_label_2
_geom_angle_atom_site_label_3
_geom_angle
N2 W1 N1 137.67(8)
N2 W1 S2 81.76(6)
N1 W1 S2 77.50(6)
N2 W1 S3 77.35(6)
N1 W1 S3 141.15(6)
S2 W1 S3 96.64(2)
N2 W1 S4 77.69(6)
N1 W1 S4 85.64(6)
S2 W1 S4 126.49(2)
S3 W1 S4 125.32(2)
N2 W1 S1 136.57(6)
N1 W1 S1 76.79(6)
S2 W1 S1 140.12(2)
S3 W1 S1 84.96(2)
S4 W1 S1 81.10(2)
N2 W1 Pt1 143.86(6)
N1 W1 Pt1 73.93(5)
S2 W1 Pt1 92.361(17)
S3 W1 Pt1 67.918(16)
S4 W1 Pt1 130.972(15)
S1 W1 Pt1 51.289(14)
P1 Pt1 P2 86.30(2)
P1 Pt1 S1 104.13(2)
P2 Pt1 S1 163.85(2)
P1 Pt1 W1 157.857(18)
P2 Pt1 W1 115.336(18)
S1 Pt1 W1 56.003(15)
C2 S1 Pt1 108.91(9)
C2 S1 W1 97.59(8)
Pt1 S1 W1 72.707(17)
C9 S2 W1 104.93(9)
C16 S3 W1 104.23(9)
C23 S4 W1 96.43(9)
C31 P1 C37 102.96(12)
C31 P1 C29 107.94(13)
C37 P1 C29 106.21(13)
C31 P1 Pt1 114.17(9)
C37 P1 Pt1 116.16(9)
C29 P1 Pt1 108.81(9)
C49 P2 C43 105.14(12)
C49 P2 C30 101.75(13)
C43 P2 C30 104.92(13)
C49 P2 Pt1 118.02(9)
C43 P2 Pt1 119.82(9)
C30 P2 Pt1 104.93(9)
C8 N1 C1 118.8(2)
C8 N1 W1 124.64(16)
C1 N1 W1 116.48(16)
C15 N2 C22 120.0(2)
C15 N2 W1 125.58(17)
C22 N2 W1 114.42(15)
C6 C1 C2 117.5(2)
C6 C1 N1 124.8(2)
C2 C1 N1 117.5(2)
C3 C2 C1 122.1(2)
C3 C2 S1 121.7(2)
C1 C2 S1 116.03(18)
C2 C3 C4 120.2(3)
C5 C4 C3 117.9(2)
C5 C4 C7 121.4(3)
C3 C4 C7 120.7(3)
C6 C5 C4 122.0(3)
C5 C6 C1 120.3(3)
N1 C8 C9 115.8(2)
N1 C8 C13 126.8(2)
C9 C8 C13 117.5(2)
C10 C9 C8 121.6(2)
C10 C9 S2 122.2(2)
C8 C9 S2 116.26(19)
C11 C10 C9 120.8(2)
C10 C11 C12 117.9(2)
C10 C11 C14 121.0(2)
C12 C11 C14 121.0(2)
C13 C12 C11 122.4(2)
C12 C13 C8 119.9(2)
N2 C15 C16 116.0(2)
N2 C15 C20 126.8(2)
C16 C15 C20 116.9(2)
C17 C16 C15 121.4(2)
C17 C16 S3 122.7(2)
C15 C16 S3 115.77(19)
C18 C17 C16 120.7(3)
C17 C18 C19 118.3(3)
C17 C18 C21 120.5(3)
C19 C18 C21 121.2(3)
C20 C19 C18 121.8(3)
C19 C20 C15 120.4(3)
C27 C22 C23 118.5(2)
C27 C22 N2 125.8(2)
C23 C22 N2 115.7(2)
C24 C23 C22 120.1(2)
C24 C23 S4 122.9(2)
C22 C23 S4 116.92(19)
C25 C24 C23 121.1(3)
C24 C25 C26 118.2(3)
C24 C25 C28 121.2(3)
C26 C25 C28 120.6(3)
C27 C26 C25 121.4(3)
C26 C27 C22 120.4(3)
C30 C29 P1 109.07(19)
C29 C30 P2 108.46(18)
C32 C31 C36 119.2(3)
C32 C31 P1 124.1(2)
C36 C31 P1 116.6(2)
C31 C32 C33 120.1(3)
C34 C33 C32 120.4(3)
C33 C34 C35 119.7(3)
C36 C35 C34 120.1(3)
C35 C36 C31 120.5(3)
C42 C37 C38 119.0(3)
C42 C37 P1 120.1(2)
C38 C37 P1 120.9(2)
C39 C38 C37 120.1(3)
C40 C39 C38 120.4(3)
C41 C40 C39 120.0(3)
C40 C41 C42 120.1(3)
C37 C42 C41 120.5(3)
C44 C43 C48 119.1(3)
C44 C43 P2 121.4(2)
C48 C43 P2 119.4(2)
C43 C44 C45 119.6(3)
C46 C45 C44 120.7(3)
C45 C46 C47 120.1(3)
C46 C47 C48 120.1(3)
C47 C48 C43 120.4(3)
C54 C49 C50 118.8(3)
C54 C49 P2 119.3(2)
C50 C49 P2 121.8(2)
C51 C50 C49 120.0(3)
C52 C51 C50 120.5(3)
C53 C52 C51 120.0(3)
C52 C53 C54 120.3(3)
C53 C54 C49 120.4(3)
Cl2 C55 Cl1 112.0(2)

loop_
_geom_bond_atom_site_label_1
_geom_bond_atom_site_label_2
_geom_bond_distance
W1 N2 2.088(2)
W1 N1 2.116(2)
W1 S2 2.3392(6)
W1 S3 2.3599(6)
W1 S4 2.4061(6)
W1 S1 2.4590(6)
W1 Pt1 2.83188(17)
Pt1 P1 2.2527(7)
Pt1 P2 2.2646(7)
Pt1 S1 2.3144(6)
S1 C2 1.777(3)
S2 C9 1.740(3)
S3 C16 1.736(3)
S4 C23 1.752(3)
P1 C31 1.813(3)
P1 C37 1.817(3)
P1 C29 1.837(3)
P2 C49 1.817(3)
P2 C43 1.817(3)
P2 C30 1.849(3)
N1 C8 1.398(3)
N1 C1 1.422(3)
N2 C15 1.394(3)
N2 C22 1.412(3)
C1 C6 1.395(4)
C1 C2 1.396(4)
C2 C3 1.384(3)
C3 C4 1.395(4)
C4 C5 1.388(4)
C4 C7 1.507(4)
C5 C6 1.388(4)
C8 C9 1.400(3)
C8 C13 1.415(3)
C9 C10 1.397(3)
C10 C11 1.383(4)
C11 C12 1.398(4)
C11 C14 1.507(4)
C12 C13 1.382(4)
C15 C16 1.403(4)
C15 C20 1.414(4)
C16 C17 1.399(4)
C17 C18 1.376(4)
C18 C19 1.395(4)
C18 C21 1.510(4)
C19 C20 1.382(4)
C22 C27 1.400(4)
C22 C23 1.405(4)
C23 C24 1.396(4)
C24 C25 1.390(4)
C25 C26 1.400(4)
C25 C28 1.510(4)
C26 C27 1.382(4)
C29 C30 1.532(4)
C31 C32 1.384(4)
C31 C36 1.401(4)
C32 C33 1.389(4)
C33 C34 1.382(4)
C34 C35 1.391(4)
C35 C36 1.374(4)
C37 C42 1.384(4)
C37 C38 1.399(4)
C38 C39 1.384(5)
C39 C40 1.380(5)
C40 C41 1.378(5)
C41 C42 1.390(4)
C43 C44 1.393(4)
C43 C48 1.398(4)
C44 C45 1.404(5)
C45 C46 1.373(5)
C46 C47 1.380(5)
C47 C48 1.393(4)
C49 C54 1.395(4)
C49 C50 1.398(4)
C50 C51 1.383(4)
C51 C52 1.380(5)
C52 C53 1.372(4)
C53 C54 1.387(4)
C55 Cl2 1.742(3)
C55 Cl1 1.758(3)

loop_
_geom_torsion_atom_site_label_1
_geom_torsion_atom_site_label_2
_geom_torsion_atom_site_label_3
_geom_torsion_atom_site_label_4
_geom_torsion
C8 N1 C1 C6 -43.3(3)
W1 N1 C1 C6 139.7(2)
C8 N1 C1 C2 141.6(2)
W1 N1 C1 C2 -35.4(3)
C6 C1 C2 C3 3.4(4)
N1 C1 C2 C3 178.8(2)
C6 C1 C2 S1 -171.18(19)
N1 C1 C2 S1 4.3(3)
Pt1 S1 C2 C3 132.4(2)
W1 S1 C2 C3 -153.3(2)
Pt1 S1 C2 C1 -53.0(2)
W1 S1 C2 C1 21.3(2)
C1 C2 C3 C4 -0.7(4)
S1 C2 C3 C4 173.6(2)
C2 C3 C4 C5 -2.1(4)
C2 C3 C4 C7 179.0(3)
C3 C4 C5 C6 2.1(4)
C7 C4 C5 C6 -179.0(3)
C4 C5 C6 C1 0.7(4)
C2 C1 C6 C5 -3.4(4)
N1 C1 C6 C5 -178.5(2)
C1 N1 C8 C9 173.5(2)
W1 N1 C8 C9 -9.8(3)
C1 N1 C8 C13 -7.9(4)
W1 N1 C8 C13 168.7(2)
N1 C8 C9 C10 -178.5(2)
C13 C8 C9 C10 2.9(4)
N1 C8 C9 S2 2.4(3)
C13 C8 C9 S2 -176.28(19)
W1 S2 C9 C10 -174.9(2)
W1 S2 C9 C8 4.2(2)
C8 C9 C10 C11 -1.5(4)
S2 C9 C10 C11 177.6(2)
C9 C10 C11 C12 -0.4(4)
C9 C10 C11 C14 -178.2(2)
C10 C11 C12 C13 0.8(4)
C14 C11 C12 C13 178.7(2)
C11 C12 C13 C8 0.6(4)
N1 C8 C13 C12 179.1(2)
C9 C8 C13 C12 -2.4(4)
C22 N2 C15 C16 175.5(2)
W1 N2 C15 C16 -5.1(3)
C22 N2 C15 C20 2.0(4)
W1 N2 C15 C20 -178.6(2)
N2 C15 C16 C17 178.8(2)
C20 C15 C16 C17 -7.0(4)
N2 C15 C16 S3 -4.2(3)
C20 C15 C16 S3 169.99(19)
W1 S3 C16 C17 -173.6(2)
W1 S3 C16 C15 9.4(2)
C15 C16 C17 C18 2.3(4)
S3 C16 C17 C18 -174.5(2)
C16 C17 C18 C19 3.1(4)
C16 C17 C18 C21 -178.1(3)
C17 C18 C19 C20 -3.5(4)
C21 C18 C19 C20 177.6(3)
C18 C19 C20 C15 -1.4(4)
N2 C15 C20 C19 180.0(3)
C16 C15 C20 C19 6.5(4)
C15 N2 C22 C27 42.3(4)
W1 N2 C22 C27 -137.1(2)
C15 N2 C22 C23 -141.3(2)
W1 N2 C22 C23 39.3(3)
C27 C22 C23 C24 -6.8(4)
N2 C22 C23 C24 176.6(2)
C27 C22 C23 S4 170.13(19)
N2 C22 C23 S4 -6.5(3)
W1 S4 C23 C24 155.0(2)
W1 S4 C23 C22 -21.8(2)
C22 C23 C24 C25 3.2(4)
S4 C23 C24 C25 -173.5(2)
C23 C24 C25 C26 1.7(4)
C23 C24 C25 C28 -179.7(3)
C24 C25 C26 C27 -2.9(4)
C28 C25 C26 C27 178.4(3)
C25 C26 C27 C22 -0.7(4)
C23 C22 C27 C26 5.6(4)
N2 C22 C27 C26 -178.1(2)
C31 P1 C29 C30 -94.0(2)
C37 P1 C29 C30 156.11(19)
Pt1 P1 C29 C30 30.4(2)
P1 C29 C30 P2 -49.8(2)
C49 P2 C30 C29 -75.9(2)
C43 P2 C30 C29 174.70(19)
Pt1 P2 C30 C29 47.6(2)
C37 P1 C31 C32 127.5(2)
C29 P1 C31 C32 15.4(3)
Pt1 P1 C31 C32 -105.7(2)
C37 P1 C31 C36 -54.9(2)
C29 P1 C31 C36 -166.9(2)
Pt1 P1 C31 C36 71.9(2)
C36 C31 C32 C33 1.6(4)
P1 C31 C32 C33 179.1(2)
C31 C32 C33 C34 -0.5(4)
C32 C33 C34 C35 -1.0(4)
C33 C34 C35 C36 1.4(5)
C34 C35 C36 C31 -0.3(5)
C32 C31 C36 C35 -1.2(4)
P1 C31 C36 C35 -178.9(2)
C31 P1 C37 C42 127.2(2)
C29 P1 C37 C42 -119.5(2)
Pt1 P1 C37 C42 1.7(3)
C31 P1 C37 C38 -51.1(3)
C29 P1 C37 C38 62.2(3)
Pt1 P1 C37 C38 -176.7(2)
C42 C37 C38 C39 -0.2(4)
P1 C37 C38 C39 178.2(2)
C37 C38 C39 C40 -0.6(5)
C38 C39 C40 C41 0.5(5)
C39 C40 C41 C42 0.5(5)
C38 C37 C42 C41 1.2(4)
P1 C37 C42 C41 -177.2(2)
C40 C41 C42 C37 -1.4(5)
C49 P2 C43 C44 -130.8(2)
C30 P2 C43 C44 -23.9(3)
Pt1 P2 C43 C44 93.5(2)
C49 P2 C43 C48 52.6(2)
C30 P2 C43 C48 159.4(2)
Pt1 P2 C43 C48 -83.2(2)
C48 C43 C44 C45 0.4(4)
P2 C43 C44 C45 -176.3(2)
C43 C44 C45 C46 -0.3(5)
C44 C45 C46 C47 -0.2(5)
C45 C46 C47 C48 0.6(5)
C46 C47 C48 C43 -0.6(4)
C44 C43 C48 C47 0.0(4)
P2 C43 C48 C47 176.8(2)
C43 P2 C49 C54 -153.0(2)
C30 P2 C49 C54 97.8(2)
Pt1 P2 C49 C54 -16.3(3)
C43 P2 C49 C50 31.2(3)
C30 P2 C49 C50 -78.0(3)
Pt1 P2 C49 C50 167.9(2)
C54 C49 C50 C51 0.3(5)
P2 C49 C50 C51 176.1(3)
C49 C50 C51 C52 -1.3(5)
C50 C51 C52 C53 0.8(5)
C51 C52 C53 C54 0.6(5)
C52 C53 C54 C49 -1.5(4)
C50 C49 C54 C53 1.1(4)
P2 C49 C54 C53 -174.8(2)
